data_7104756
loop_
_publ_author_name
'Shukla, Ruchi'
'Lindeman, Sergey V'
'Rathore, Rajendra'

_publ_section_title
;
 Terphenyl crowns: a new family of receptors containing ethereal
 canopies that direct potassium cation onto benzenoid platforms for
 cation-pi interactions.
;
_journal_issue 37
_journal_name_full 'Chemical communications (Cambridge, England)'
_journal_page_first 5600
_journal_page_last 5602
_journal_paper_doi 10.1039/b912796h
_journal_volume 34
_journal_year 2009
_chemical_formula_sum 'C26 H28 O5'
_chemical_formula_weight 420.48
_chemical_name_systematic
;
?
;
_space_group_IT_number 14
_symmetry_cell_setting monoclinic
_symmetry_space_group_name_Hall '-P 2yn'
_symmetry_space_group_name_H-M 'P 1 21/n 1'
_atom_sites_solution_hydrogens geom
_atom_sites_solution_primary direct
_atom_sites_solution_secondary difmap
_audit_creation_method SHELXL-97
_cell_angle_alpha 90.00
_cell_angle_beta 97.031(5)
_cell_angle_gamma 90.00
_cell_formula_units_Z 4
_cell_length_a 13.048(5)
_cell_length_b 9.487(3)
_cell_length_c 17.671(6)
_cell_measurement_reflns_used 8911
_cell_measurement_temperature 100(2)
_cell_measurement_theta_max 31
_cell_measurement_theta_min 2
_cell_volume 2170.9(13)
_computing_cell_refinement 'SAINT v7.23A (Bruker, 2005)'
_computing_data_collection 'APEX2 v2.0-2 (Bruker, 2005)'
_computing_data_reduction 'SADABS-2004/1 (Bruker, 2005)'
_computing_molecular_graphics 'XP v5.1 (Bruker, 1998)'
_computing_publication_material 'XCIF v6.12 (Bruker, 2001)'
_computing_structure_refinement 'SHELXL-97 v.97-2 (Sheldrick, 1993-1997)'
_computing_structure_solution 'XS/SHELXTL v6.12 (Bruker, 2001)'
_diffrn_ambient_temperature 100(2)
_diffrn_measured_fraction_theta_full 0.988
_diffrn_measured_fraction_theta_max 0.920
_diffrn_measurement_device_type 'Bruker APEX2 CCD detector'
_diffrn_measurement_method '\w scans'
_diffrn_radiation_monochromator graphite
_diffrn_radiation_source 'fine-focus sealed tube'
_diffrn_radiation_type MoK\a
_diffrn_radiation_wavelength 0.71073
_diffrn_reflns_av_R_equivalents 0.0463
_diffrn_reflns_av_sigmaI/netI 0.0483
_diffrn_reflns_limit_h_max 18
_diffrn_reflns_limit_h_min -18
_diffrn_reflns_limit_k_max 13
_diffrn_reflns_limit_k_min 0
_diffrn_reflns_limit_l_max 25
_diffrn_reflns_limit_l_min 0
_diffrn_reflns_number 24585
_diffrn_reflns_theta_full 25.00
_diffrn_reflns_theta_max 31.83
_diffrn_reflns_theta_min 1.84
_exptl_absorpt_coefficient_mu 0.088
_exptl_absorpt_correction_T_max 0.9826
_exptl_absorpt_correction_T_min 0.9490
_exptl_absorpt_correction_type multi-scan
_exptl_absorpt_process_details
;
SADABS. Program for empirical absorption correction of
area-detector data. University of Goetingen. Germany.
Sheldrick, G. M. 1996
;
_exptl_crystal_colour colorless
_exptl_crystal_density_diffrn 1.287
_exptl_crystal_density_method 'not measured'
_exptl_crystal_description block
_exptl_crystal_F_000 896
_exptl_crystal_size_max 0.60
_exptl_crystal_size_mid 0.40
_exptl_crystal_size_min 0.20
_refine_diff_density_max 0.465
_refine_diff_density_min -0.458
_refine_diff_density_rms 0.087
_refine_ls_extinction_coef 0.0096(17)
_refine_ls_extinction_expression Fc^*^=kFc[1+0.001xFc^2^\l^3^/sin(2\q)]^-1/4^
_refine_ls_extinction_method SHELXL
_refine_ls_goodness_of_fit_ref 1.067
_refine_ls_hydrogen_treatment constr
_refine_ls_matrix_type full
_refine_ls_number_parameters 281
_refine_ls_number_reflns 6832
_refine_ls_number_restraints 0
_refine_ls_restrained_S_all 1.067
_refine_ls_R_factor_all 0.1310
_refine_ls_R_factor_gt 0.1051
_refine_ls_shift/su_max 0.004
_refine_ls_shift/su_mean 0.001
_refine_ls_structure_factor_coef Fsqd
_refine_ls_weighting_details 'calc w=1/[\s^2^(Fo^2^)+(0.0753P)^2^+7.9387P] where P=(Fo^2^+2Fc^2^)/3'
_refine_ls_weighting_scheme calc
_refine_ls_wR_factor_gt 0.2676
_refine_ls_wR_factor_ref 0.2779
_reflns_number_gt 4927
_reflns_number_total 6832
_reflns_threshold_expression >2sigma(I)
_cod_data_source_file b912796h.txt
_cod_data_source_block raj1v
_cod_original_sg_symbol_H-M 'P 21/n'
_cod_database_code 7104756

loop_
_symmetry_equiv_pos_as_xyz
'x, y, z'
'-x+1/2, y+1/2, -z+1/2'
'-x, -y, -z'
'x-1/2, -y-1/2, z-1/2'

loop_
_atom_site_label
_atom_site_type_symbol
_atom_site_fract_x
_atom_site_fract_y
_atom_site_fract_z
_atom_site_U_iso_or_equiv
_atom_site_adp_type
_atom_site_occupancy
_atom_site_symmetry_multiplicity
_atom_site_calc_flag
_atom_site_refinement_flags
_atom_site_disorder_assembly
_atom_site_disorder_group
O1 O 0.20026(16) 0.5407(3) 0.11255(13) 0.0335(6) Uani 1 1 d . . .
O2 O 0.13881(18) 0.2601(3) 0.13758(13) 0.0375(7) Uani 1 1 d . . .
O3 O 0.30178(17) 0.0586(3) 0.14076(14) 0.0322(6) Uani 1 1 d . . .
O4 O 0.50806(17) -0.0425(3) 0.17184(13) 0.0324(6) Uani 1 1 d . . .
O5 O 0.64907(18) 0.1553(3) 0.24867(14) 0.0319(5) Uani 1 1 d . . .
C1 C 0.0947(2) 0.4951(5) 0.1045(2) 0.0387(9) Uani 1 1 d . . .
H1A H 0.0738 0.4592 0.0523 0.046 Uiso 1 1 calc R . .
H1B H 0.0488 0.5745 0.1142 0.046 Uiso 1 1 calc R . .
C2 C 0.0878(3) 0.3815(5) 0.1614(2) 0.0441(11) Uani 1 1 d . . .
H2A H 0.1208 0.4124 0.2121 0.053 Uiso 1 1 calc R . .
H2B H 0.0145 0.3594 0.1654 0.053 Uiso 1 1 calc R . .
C3 C 0.1655(3) 0.1625(5) 0.19723(19) 0.0411(10) Uani 1 1 d . . .
H3A H 0.1040 0.1412 0.2230 0.049 Uiso 1 1 calc R . .
H3B H 0.2191 0.2037 0.2353 0.049 Uiso 1 1 calc R . .
C4 C 0.2048(3) 0.0313(5) 0.1658(2) 0.0388(9) Uani 1 1 d . . .
H4A H 0.2121 -0.0429 0.2055 0.047 Uiso 1 1 calc R . .
H4B H 0.1555 -0.0026 0.1226 0.047 Uiso 1 1 calc R . .
C5 C 0.3412(3) -0.0570(4) 0.10375(19) 0.0335(8) Uani 1 1 d . . .
H5A H 0.3029 -0.0685 0.0522 0.040 Uiso 1 1 calc R . .
H5B H 0.3330 -0.1444 0.1330 0.040 Uiso 1 1 calc R . .
C6 C 0.4534(3) -0.0318(4) 0.09776(18) 0.0313(7) Uani 1 1 d . . .
H6A H 0.4794 -0.1027 0.0636 0.038 Uiso 1 1 calc R . .
H6B H 0.4632 0.0631 0.0764 0.038 Uiso 1 1 calc R . .
C7 C 0.6172(2) -0.0466(5) 0.1729(2) 0.0356(8) Uani 1 1 d . . .
H7A H 0.6386 0.0141 0.1320 0.043 Uiso 1 1 calc R . .
H7B H 0.6403 -0.1442 0.1645 0.043 Uiso 1 1 calc R . .
C8 C 0.6644(2) 0.0056(4) 0.2494(2) 0.0345(8) Uani 1 1 d . . .
H8A H 0.6303 -0.0385 0.2905 0.041 Uiso 1 1 calc R . .
H8B H 0.7390 -0.0171 0.2577 0.041 Uiso 1 1 calc R . .
C11 C 0.6478(2) 0.2217(4) 0.31679(17) 0.0291(7) Uani 1 1 d . . .
C12 C 0.6990(3) 0.1701(5) 0.3857(2) 0.0427(10) Uani 1 1 d . . .
H12A H 0.7354 0.0832 0.3869 0.051 Uiso 1 1 calc R . .
C13 C 0.6959(3) 0.2477(6) 0.4518(2) 0.0555(14) Uani 1 1 d . . .
H13A H 0.7292 0.2123 0.4988 0.067 Uiso 1 1 calc R . .
C14 C 0.6456(4) 0.3745(6) 0.4505(2) 0.0564(14) Uani 1 1 d . . .
H14A H 0.6447 0.4271 0.4962 0.068 Uiso 1 1 calc R . .
C15 C 0.5957(3) 0.4258(6) 0.3820(2) 0.0434(10) Uani 1 1 d . . .
H15A H 0.5611 0.5139 0.3812 0.052 Uiso 1 1 calc R . .
C16 C 0.5959(2) 0.3502(4) 0.31459(17) 0.0294(7) Uani 1 1 d . . .
C21 C 0.5371(2) 0.4045(4) 0.24333(16) 0.0241(6) Uani 1 1 d . . .
C22 C 0.5553(2) 0.5384(4) 0.21657(16) 0.0253(6) Uani 1 1 d . . .
H22A H 0.6096 0.5937 0.2422 0.030 Uiso 1 1 calc R . .
C23 C 0.4954(2) 0.5929(4) 0.15279(17) 0.0249(6) Uani 1 1 d . . .
H23A H 0.5111 0.6832 0.1339 0.030 Uiso 1 1 calc R . .
C24 C 0.4123(2) 0.5160(4) 0.11619(15) 0.0230(6) Uani 1 1 d . . .
C25 C 0.3942(2) 0.3826(4) 0.14252(16) 0.0259(6) Uani 1 1 d . . .
H25A H 0.3380 0.3292 0.1181 0.031 Uiso 1 1 calc R . .
C26 C 0.4567(2) 0.3250(4) 0.20403(16) 0.0265(7) Uani 1 1 d . . .
H26A H 0.4449 0.2312 0.2196 0.032 Uiso 1 1 calc R . .
C31 C 0.3468(2) 0.5818(4) 0.05060(16) 0.0254(6) Uani 1 1 d . . .
C32 C 0.3905(2) 0.6366(4) -0.01092(17) 0.0278(7) Uani 1 1 d . . .
H32A H 0.4632 0.6315 -0.0111 0.033 Uiso 1 1 calc R . .
C33 C 0.3302(3) 0.6986(4) -0.07214(18) 0.0339(8) Uani 1 1 d . . .
H33A H 0.3612 0.7310 -0.1149 0.041 Uiso 1 1 calc R . .
C34 C 0.2257(3) 0.7128(4) -0.07070(18) 0.0360(8) Uani 1 1 d . . .
H34A H 0.1848 0.7585 -0.1116 0.043 Uiso 1 1 calc R . .
C35 C 0.1795(3) 0.6605(4) -0.00963(19) 0.0348(8) Uani 1 1 d . . .
H35A H 0.1071 0.6704 -0.0090 0.042 Uiso 1 1 calc R . .
C36 C 0.2393(2) 0.5935(4) 0.05058(17) 0.0301(7) Uani 1 1 d . . .

loop_
_atom_site_aniso_label
_atom_site_aniso_U_11
_atom_site_aniso_U_22
_atom_site_aniso_U_33
_atom_site_aniso_U_23
_atom_site_aniso_U_13
_atom_site_aniso_U_12
O1 0.0131(9) 0.0634(18) 0.0234(11) -0.0043(11) -0.0004(8) -0.0023(10)
O2 0.0203(10) 0.0701(19) 0.0230(11) -0.0069(12) 0.0057(8) 0.0012(12)
O3 0.0179(10) 0.0497(15) 0.0287(12) -0.0001(11) 0.0016(8) -0.0056(10)
O4 0.0160(9) 0.0565(16) 0.0243(11) 0.0060(11) 0.0014(8) -0.0022(10)
O5 0.0258(11) 0.0422(14) 0.0272(11) 0.0093(10) 0.0007(9) 0.0031(10)
C1 0.0115(12) 0.066(3) 0.0376(18) -0.0159(18) 0.0009(11) 0.0008(14)
C2 0.0181(14) 0.082(3) 0.0345(18) -0.018(2) 0.0111(13) -0.0058(17)
C3 0.0306(16) 0.074(3) 0.0214(15) -0.0021(17) 0.0119(12) -0.0183(18)
C4 0.0248(15) 0.068(3) 0.0240(15) -0.0004(16) 0.0038(12) -0.0167(17)
C5 0.0267(15) 0.053(2) 0.0198(14) -0.0018(14) -0.0029(11) 0.0001(15)
C6 0.0281(15) 0.046(2) 0.0203(14) 0.0054(14) 0.0040(11) 0.0013(14)
C7 0.0164(13) 0.047(2) 0.045(2) 0.0003(17) 0.0089(13) -0.0018(13)
C8 0.0146(12) 0.0409(19) 0.046(2) 0.0128(16) -0.0024(12) -0.0002(13)
C11 0.0154(12) 0.050(2) 0.0207(14) 0.0094(13) -0.0043(10) -0.0080(13)
C12 0.0274(16) 0.062(3) 0.0344(18) 0.0229(18) -0.0142(13) -0.0165(17)
C13 0.047(2) 0.088(4) 0.0258(18) 0.026(2) -0.0180(16) -0.028(2)
C14 0.059(3) 0.089(4) 0.0165(16) 0.0048(19) -0.0123(16) -0.028(3)
C15 0.0332(17) 0.075(3) 0.0206(15) -0.0004(17) -0.0039(13) -0.0171(19)
C16 0.0167(12) 0.054(2) 0.0162(12) 0.0038(13) -0.0022(9) -0.0102(13)
C21 0.0114(10) 0.0464(18) 0.0144(12) 0.0001(12) 0.0014(9) -0.0022(11)
C22 0.0116(11) 0.0460(19) 0.0181(12) -0.0035(12) 0.0008(9) -0.0007(11)
C23 0.0142(11) 0.0410(17) 0.0194(13) -0.0002(12) 0.0014(9) 0.0016(12)
C24 0.0128(11) 0.0428(18) 0.0134(11) 0.0002(11) 0.0009(8) 0.0014(11)
C25 0.0149(11) 0.0470(19) 0.0149(12) 0.0011(12) -0.0013(9) -0.0047(12)
C26 0.0150(11) 0.0478(19) 0.0159(12) 0.0016(13) -0.0013(9) -0.0029(12)
C31 0.0174(12) 0.0427(18) 0.0154(12) -0.0011(12) -0.0014(9) 0.0041(12)
C32 0.0259(14) 0.0409(18) 0.0167(13) -0.0008(12) 0.0028(10) 0.0003(13)
C33 0.0445(19) 0.0413(19) 0.0149(13) -0.0012(13) -0.0008(12) 0.0000(16)
C34 0.0405(18) 0.047(2) 0.0173(14) -0.0001(14) -0.0114(13) 0.0051(16)
C35 0.0238(14) 0.051(2) 0.0259(15) -0.0068(15) -0.0107(12) 0.0038(15)
C36 0.0180(13) 0.052(2) 0.0188(13) -0.0067(14) -0.0026(10) 0.0021(13)

loop_
_atom_type_symbol
_atom_type_description
_atom_type_scat_dispersion_real
_atom_type_scat_dispersion_imag
_atom_type_scat_source
C C 0.0033 0.0016 'International Tables Vol C Tables 4.2.6.8 and 6.1.1.4'
H H 0.0000 0.0000 'International Tables Vol C Tables 4.2.6.8 and 6.1.1.4'
O O 0.0106 0.0060 'International Tables Vol C Tables 4.2.6.8 and 6.1.1.4'

loop_
_geom_angle_atom_site_label_1
_geom_angle_atom_site_label_2
_geom_angle_atom_site_label_3
_geom_angle
_geom_angle_site_symmetry_1
_geom_angle_site_symmetry_3
_geom_angle_publ_flag
C36 O1 C1 118.8(3) . . ?
C3 O2 C2 113.1(3) . . ?
C5 O3 C4 113.2(3) . . ?
C6 O4 C7 113.8(3) . . ?
C11 O5 C8 117.9(3) . . ?
O1 C1 C2 106.8(3) . . ?
O1 C1 H1A 110.4 . . ?
C2 C1 H1A 110.4 . . ?
O1 C1 H1B 110.4 . . ?
C2 C1 H1B 110.4 . . ?
H1A C1 H1B 108.6 . . ?
O2 C2 C1 108.7(3) . . ?
O2 C2 H2A 110.0 . . ?
C1 C2 H2A 110.0 . . ?
O2 C2 H2B 110.0 . . ?
C1 C2 H2B 110.0 . . ?
H2A C2 H2B 108.3 . . ?
O2 C3 C4 109.6(3) . . ?
O2 C3 H3A 109.7 . . ?
C4 C3 H3A 109.7 . . ?
O2 C3 H3B 109.7 . . ?
C4 C3 H3B 109.7 . . ?
H3A C3 H3B 108.2 . . ?
O3 C4 C3 109.1(3) . . ?
O3 C4 H4A 109.9 . . ?
C3 C4 H4A 109.9 . . ?
O3 C4 H4B 109.9 . . ?
C3 C4 H4B 109.9 . . ?
H4A C4 H4B 108.3 . . ?
O3 C5 C6 108.9(3) . . ?
O3 C5 H5A 109.9 . . ?
C6 C5 H5A 109.9 . . ?
O3 C5 H5B 109.9 . . ?
C6 C5 H5B 109.9 . . ?
H5A C5 H5B 108.3 . . ?
O4 C6 C5 108.0(3) . . ?
O4 C6 H6A 110.1 . . ?
C5 C6 H6A 110.1 . . ?
O4 C6 H6B 110.1 . . ?
C5 C6 H6B 110.1 . . ?
H6A C6 H6B 108.4 . . ?
O4 C7 C8 107.6(3) . . ?
O4 C7 H7A 110.2 . . ?
C8 C7 H7A 110.2 . . ?
O4 C7 H7B 110.2 . . ?
C8 C7 H7B 110.2 . . ?
H7A C7 H7B 108.5 . . ?
O5 C8 C7 106.1(3) . . ?
O5 C8 H8A 110.5 . . ?
C7 C8 H8A 110.5 . . ?
O5 C8 H8B 110.5 . . ?
C7 C8 H8B 110.5 . . ?
H8A C8 H8B 108.7 . . ?
O5 C11 C16 116.0(3) . . ?
O5 C11 C12 123.4(4) . . ?
C16 C11 C12 120.5(4) . . ?
C13 C12 C11 119.1(4) . . ?
C13 C12 H12A 120.5 . . ?
C11 C12 H12A 120.5 . . ?
C14 C13 C12 121.1(4) . . ?
C14 C13 H13A 119.5 . . ?
C12 C13 H13A 119.5 . . ?
C13 C14 C15 119.6(4) . . ?
C13 C14 H14A 120.2 . . ?
C15 C14 H14A 120.2 . . ?
C14 C15 C16 121.1(5) . . ?
C14 C15 H15A 119.5 . . ?
C16 C15 H15A 119.5 . . ?
C11 C16 C15 118.6(3) . . ?
C11 C16 C21 121.8(3) . . ?
C15 C16 C21 119.5(4) . . ?
C22 C21 C26 118.2(3) . . ?
C22 C21 C16 121.0(3) . . ?
C26 C21 C16 120.7(3) . . ?
C21 C22 C23 121.0(3) . . ?
C21 C22 H22A 119.5 . . ?
C23 C22 H22A 119.5 . . ?
C22 C23 C24 120.5(3) . . ?
C22 C23 H23A 119.7 . . ?
C24 C23 H23A 119.7 . . ?
C25 C24 C23 118.6(3) . . ?
C25 C24 C31 122.8(3) . . ?
C23 C24 C31 118.7(3) . . ?
C24 C25 C26 121.1(3) . . ?
C24 C25 H25A 119.4 . . ?
C26 C25 H25A 119.4 . . ?
C25 C26 C21 120.5(3) . . ?
C25 C26 H26A 119.8 . . ?
C21 C26 H26A 119.8 . . ?
C32 C31 C36 118.3(3) . . ?
C32 C31 C24 121.0(3) . . ?
C36 C31 C24 120.7(3) . . ?
C31 C32 C33 121.4(3) . . ?
C31 C32 H32A 119.3 . . ?
C33 C32 H32A 119.3 . . ?
C34 C33 C32 119.7(3) . . ?
C34 C33 H33A 120.1 . . ?
C32 C33 H33A 120.1 . . ?
C33 C34 C35 120.4(3) . . ?
C33 C34 H34A 119.8 . . ?
C35 C34 H34A 119.8 . . ?
C36 C35 C34 120.0(3) . . ?
C36 C35 H35A 120.0 . . ?
C34 C35 H35A 120.0 . . ?
O1 C36 C35 123.6(3) . . ?
O1 C36 C31 116.3(3) . . ?
C35 C36 C31 120.1(3) . . ?

loop_
_geom_bond_atom_site_label_1
_geom_bond_atom_site_label_2
_geom_bond_distance
_geom_bond_site_symmetry_2
_geom_bond_publ_flag
O1 C36 1.358(4) . ?
O1 C1 1.434(4) . ?
O2 C3 1.414(5) . ?
O2 C2 1.419(5) . ?
O3 C5 1.407(5) . ?
O3 C4 1.415(4) . ?
O4 C6 1.415(4) . ?
O4 C7 1.423(4) . ?
O5 C11 1.360(4) . ?
O5 C8 1.434(5) . ?
C1 C2 1.483(7) . ?
C1 H1A 0.9900 . ?
C1 H1B 0.9900 . ?
C2 H2A 0.9900 . ?
C2 H2B 0.9900 . ?
C3 C4 1.480(6) . ?
C3 H3A 0.9900 . ?
C3 H3B 0.9900 . ?
C4 H4A 0.9900 . ?
C4 H4B 0.9900 . ?
C5 C6 1.500(5) . ?
C5 H5A 0.9900 . ?
C5 H5B 0.9900 . ?
C6 H6A 0.9900 . ?
C6 H6B 0.9900 . ?
C7 C8 1.499(5) . ?
C7 H7A 0.9900 . ?
C7 H7B 0.9900 . ?
C8 H8A 0.9900 . ?
C8 H8B 0.9900 . ?
C11 C16 1.393(5) . ?
C11 C12 1.403(4) . ?
C12 C13 1.386(7) . ?
C12 H12A 0.9500 . ?
C13 C14 1.369(8) . ?
C13 H13A 0.9500 . ?
C14 C15 1.391(5) . ?
C14 H14A 0.9500 . ?
C15 C16 1.390(5) . ?
C15 H15A 0.9500 . ?
C16 C21 1.484(4) . ?
C21 C22 1.386(5) . ?
C21 C26 1.405(4) . ?
C22 C23 1.391(4) . ?
C22 H22A 0.9500 . ?
C23 C24 1.398(4) . ?
C23 H23A 0.9500 . ?
C24 C25 1.379(5) . ?
C24 C31 1.490(4) . ?
C25 C26 1.388(4) . ?
C25 H25A 0.9500 . ?
C26 H26A 0.9500 . ?
C31 C32 1.389(4) . ?
C31 C36 1.408(4) . ?
C32 C33 1.388(4) . ?
C32 H32A 0.9500 . ?
C33 C34 1.373(5) . ?
C33 H33A 0.9500 . ?
C34 C35 1.391(5) . ?
C34 H34A 0.9500 . ?
C35 C36 1.393(5) . ?
C35 H35A 0.9500 . ?

loop_
_geom_torsion_atom_site_label_1
_geom_torsion_atom_site_label_2
_geom_torsion_atom_site_label_3
_geom_torsion_atom_site_label_4
_geom_torsion
_geom_torsion_site_symmetry_1
_geom_torsion_site_symmetry_2
_geom_torsion_site_symmetry_3
_geom_torsion_site_symmetry_4
_geom_torsion_publ_flag
C36 O1 C1 C2 151.0(3) . . . . ?
C3 O2 C2 C1 161.2(3) . . . . ?
O1 C1 C2 O2 -70.8(4) . . . . ?
C2 O2 C3 C4 172.2(3) . . . . ?
C5 O3 C4 C3 -174.7(3) . . . . ?
O2 C3 C4 O3 69.2(4) . . . . ?
C4 O3 C5 C6 -165.5(3) . . . . ?
C7 O4 C6 C5 169.0(3) . . . . ?
O3 C5 C6 O4 70.4(4) . . . . ?
C6 O4 C7 C8 155.4(3) . . . . ?
C11 O5 C8 C7 155.5(3) . . . . ?
O4 C7 C8 O5 -74.2(4) . . . . ?
C8 O5 C11 C16 -156.5(3) . . . . ?
C8 O5 C11 C12 26.4(4) . . . . ?
O5 C11 C12 C13 178.0(3) . . . . ?
C16 C11 C12 C13 1.0(5) . . . . ?
C11 C12 C13 C14 -1.3(6) . . . . ?
C12 C13 C14 C15 0.7(7) . . . . ?
C13 C14 C15 C16 0.2(6) . . . . ?
O5 C11 C16 C15 -177.3(3) . . . . ?
C12 C11 C16 C15 -0.1(5) . . . . ?
O5 C11 C16 C21 5.6(4) . . . . ?
C12 C11 C16 C21 -177.2(3) . . . . ?
C14 C15 C16 C11 -0.5(5) . . . . ?
C14 C15 C16 C21 176.7(3) . . . . ?
C11 C16 C21 C22 -126.8(3) . . . . ?
C15 C16 C21 C22 56.1(4) . . . . ?
C11 C16 C21 C26 57.4(4) . . . . ?
C15 C16 C21 C26 -119.6(4) . . . . ?
C26 C21 C22 C23 0.3(4) . . . . ?
C16 C21 C22 C23 -175.5(3) . . . . ?
C21 C22 C23 C24 2.8(4) . . . . ?
C22 C23 C24 C25 -3.0(4) . . . . ?
C22 C23 C24 C31 176.8(3) . . . . ?
C23 C24 C25 C26 0.1(4) . . . . ?
C31 C24 C25 C26 -179.7(3) . . . . ?
C24 C25 C26 C21 3.1(5) . . . . ?
C22 C21 C26 C25 -3.3(4) . . . . ?
C16 C21 C26 C25 172.6(3) . . . . ?
C25 C24 C31 C32 -126.9(4) . . . . ?
C23 C24 C31 C32 53.3(4) . . . . ?
C25 C24 C31 C36 55.0(5) . . . . ?
C23 C24 C31 C36 -124.8(3) . . . . ?
C36 C31 C32 C33 -1.6(5) . . . . ?
C24 C31 C32 C33 -179.7(3) . . . . ?
C31 C32 C33 C34 3.3(6) . . . . ?
C32 C33 C34 C35 -2.5(6) . . . . ?
C33 C34 C35 C36 0.1(6) . . . . ?
C1 O1 C36 C35 27.8(5) . . . . ?
C1 O1 C36 C31 -154.3(3) . . . . ?
C34 C35 C36 O1 179.4(4) . . . . ?
C34 C35 C36 C31 1.6(6) . . . . ?
C32 C31 C36 O1 -178.8(3) . . . . ?
C24 C31 C36 O1 -0.7(5) . . . . ?
C32 C31 C36 C35 -0.9(5) . . . . ?
C24 C31 C36 C35 177.3(3) . . . . ?

loop_
_cod_related_entry_id
_cod_related_entry_database
_cod_related_entry_code
1 ChemSpider 30653146
